data_1560353
loop_
_publ_author_name
'Moon, Keon Ho'
'Avdeev, Maxim'
'Kim, Young-Il'

_publ_contact_author_address ' ?'
_publ_section_title
;
 Crystal structure and optical property of complex perovskite oxynitrides
 ALi 0.2 Nb 0.8 O 2.8 N 0.2 , ANa 0.2 Nb 0.8 O 2.8 N 0.2 , and AMg 0.2 Nb
 0.8 O 2.6 N 0.4 (A = Sr, Ba)
;
_publ_section_title_footnote ' ?'
_journal_coeditor_notes ' ?'
_journal_name_full 'Journal of Solid State Chemistry'
_journal_page_first 1
_journal_page_last 8
_journal_paper_doi 10.1016/j.jssc.2017.07.006
_journal_techeditor_notes ' ?'
_journal_volume 254
_journal_year 2017
_chemical_formula_sum 'Li0.19 N0.23 Nb0.81 O2.77 Sr'
_chemical_formula_weight 211.60
_space_group_IT_number 140
_space_group_name_Hall '-I 4 2c'
_space_group_name_H-M_alt 'I 4/m c m'
_symmetry_cell_setting tetragonal
_symmetry_space_group_name_H-M 'I 4/m c m'
_audit_author_name
;
;
_audit_creation_date 2017-04-25T01:56
_audit_creation_method 'from EXP file using GSAS2CIF'
_audit_update_record ' 2017-04-25T01:56  Initial CIF as created by GSAS2CIF'
_cell_angle_alpha 90.0
_cell_angle_beta 90.0
_cell_angle_gamma 90.0
_cell_formula_units_Z 4
_cell_length_a 5.67715(26)
_cell_length_b 5.67715
_cell_length_c 8.0495(7)
_cell_volume 259.44(3)
_computing_structure_refinement GSAS
_pd_block_id 2017-04-25T01:56|SLN_phase1|||
_pd_phase_name SrLiNbON
_refine_ls_goodness_of_fit_all 1.72
_refine_ls_matrix_type full
_refine_ls_number_parameters 29
_refine_ls_number_restraints 0
_refine_ls_shift/su_max 5.01
_refine_ls_shift/su_mean 0.19
_cod_data_source_file mmc2.cif
_cod_data_source_block SLN_phase_1
_cod_depositor_comments
;
The following automatic conversions were performed:

data item '_geom_angle_publ_flag' value 'N' was changed to 'n' in
accordance with the built-in table derived from the CIF Core
dictionary named 'cif_core.dic' version 2.4.5 last updated on
2014-11-21 (624 times).

data item '_geom_bond_publ_flag' value 'N' was changed to 'n' in
accordance with the built-in table derived from the CIF Core
dictionary named 'cif_core.dic' version 2.4.5 last updated on
2014-11-21 (94 times).

Automatic conversion script
Id: cif_fix_values 8369 2020-08-20 11:38:08Z andrius 
;
_cod_original_cell_volume 259.436(18)
_cod_database_code 1560353

loop_
_symmetry_equiv_pos_site_id
_symmetry_equiv_pos_as_xyz
1 +x,+y,+z
2 -y,+x,+z
3 -x,-y,+z
4 +y,-x,+z
5 -x,+y,+z+1/2
6 -y,-x,+z+1/2
7 +x,-y,+z+1/2
8 +y,+x,+z+1/2
-1 -x,-y,-z
-2 +y,-x,-z
-3 +x,+y,-z
-4 -y,+x,-z
-5 +x,-y,-z+1/2
-6 +y,+x,-z+1/2
-7 -x,+y,-z+1/2
-8 -y,-x,-z+1/2
101 +x+1/2,+y+1/2,+z+1/2
102 -y+1/2,+x+1/2,+z+1/2
103 -x+1/2,-y+1/2,+z+1/2
104 +y+1/2,-x+1/2,+z+1/2
105 -x+1/2,+y+1/2,+z
106 -y+1/2,-x+1/2,+z
107 +x+1/2,-y+1/2,+z
108 +y+1/2,+x+1/2,+z
-101 -x+1/2,-y+1/2,-z+1/2
-102 +y+1/2,-x+1/2,-z+1/2
-103 +x+1/2,+y+1/2,-z+1/2
-104 -y+1/2,+x+1/2,-z+1/2
-105 +x+1/2,-y+1/2,-z
-106 +y+1/2,+x+1/2,-z
-107 -x+1/2,+y+1/2,-z
-108 -y+1/2,-x+1/2,-z

loop_
_atom_site_type_symbol
_atom_site_label
_atom_site_fract_x
_atom_site_fract_y
_atom_site_fract_z
_atom_site_occupancy
_atom_site_thermal_displace_type
_atom_site_U_iso_or_equiv
_atom_site_symmetry_multiplicity
Sr Sr 0.0 0.5 0.25 1.0 Uiso 0.0163(5) 4
Li Li 0.5 0.5 0.5 0.191(5) Uiso 0.0077(6) 4
Nb Nb 0.5 0.5 0.5 0.809(5) Uiso 0.0077(6) 4
O O1 0.0 0.0 0.25 0.766(20) Uiso 0.0338(14) 4
N N1 0.0 0.0 0.25 0.234(20) Uiso 0.0338(14) 4
O O2 0.77702(33) 0.27702(33) 0.0 1.0 Uiso 0.0194(5) 8

loop_
_atom_type_symbol
_atom_type_number_in_cell
Sr 4.0
Li 0.766
Nb 3.234
O 11.064
N 0.936

loop_
_geom_angle_atom_site_label_1
_geom_angle_atom_site_label_2
_geom_angle_atom_site_label_3
_geom_angle
_geom_angle_site_symmetry_1
_geom_angle_site_symmetry_2
_geom_angle_site_symmetry_3
_geom_angle_publ_flag
Sr Sr Sr 90.0 2_555 . 2_565 n
Sr Sr Sr 90.0 2_555 . 2_655 n
Sr Sr Sr 180.0 2_555 . 2_665 n
Sr Sr Sr 90.0 2_555 . 5_554 n
Sr Sr Sr 90.0 2_555 . 5_555 n
Sr Sr Li 54.7706(13) 2_555 . 1_455 n
Sr Sr Li 125.2294(13) 2_555 . 1_555 n
Sr Sr Li 54.7706(13) 2_555 . 5_554 n
Sr Sr Li 125.2294(13) 2_555 . 5_654 n
Sr Sr Li 54.7706(13) 2_555 . 101_444 n
Sr Sr Li 125.2294(13) 2_555 . 101_454 n
Sr Sr Li 54.7706(13) 2_555 . 105_543 n
Sr Sr Li 125.2294(13) 2_555 . 105_553 n
Sr Sr Nb 54.7706(13) 2_555 . 1_455 n
Sr Sr Nb 125.2294(13) 2_555 . 1_555 n
Sr Sr Nb 54.7706(13) 2_555 . 5_554 n
Sr Sr Nb 125.2294(13) 2_555 . 5_654 n
Sr Sr Nb 54.7706(13) 2_555 . 101_444 n
Sr Sr Nb 125.2294(13) 2_555 . 101_454 n
Sr Sr Nb 54.7706(13) 2_555 . 105_543 n
Sr Sr Nb 125.2294(13) 2_555 . 105_553 n
Sr Sr O1 45.0 2_555 . 1_555 n
Sr Sr O1 135.0 2_555 . 1_565 n
Sr Sr O1 45.0 2_555 . 105_453 n
Sr Sr Sr 180.0 2_565 . 2_655 n
Sr Sr Sr 90.0 2_565 . 2_665 n
Sr Sr Sr 90.0 2_565 . 5_554 n
Sr Sr Sr 90.0 2_565 . 5_555 n
Sr Sr Li 54.7706(13) 2_565 . 1_455 n
Sr Sr Li 125.2294(13) 2_565 . 1_555 n
Sr Sr Li 54.7706(13) 2_565 . 5_554 n
Sr Sr Li 125.2294(13) 2_565 . 5_654 n
Sr Sr Li 125.2294(13) 2_565 . 101_444 n
Sr Sr Li 54.7706(13) 2_565 . 101_454 n
Sr Sr Li 125.2294(13) 2_565 . 105_543 n
Sr Sr Li 54.7706(13) 2_565 . 105_553 n
Sr Sr Nb 54.7706(13) 2_565 . 1_455 n
Sr Sr Nb 125.2294(13) 2_565 . 1_555 n
Sr Sr Nb 54.7706(13) 2_565 . 5_554 n
Sr Sr Nb 125.2294(13) 2_565 . 5_654 n
Sr Sr Nb 125.2294(13) 2_565 . 101_444 n
Sr Sr Nb 54.7706(13) 2_565 . 101_454 n
Sr Sr Nb 125.2294(13) 2_565 . 105_543 n
Sr Sr Nb 54.7706(13) 2_565 . 105_553 n
Sr Sr O1 135.0 2_565 . 1_555 n
Sr Sr O1 45.0 2_565 . 1_565 n
Sr Sr O1 45.0 2_565 . 105_453 n
Sr Sr Sr 90.0 2_655 . 2_665 n
Sr Sr Sr 90.0 2_655 . 5_554 n
Sr Sr Sr 90.0 2_655 . 5_555 n
Sr Sr Li 125.2294(13) 2_655 . 1_455 n
Sr Sr Li 54.7706(13) 2_655 . 1_555 n
Sr Sr Li 125.2294(13) 2_655 . 5_554 n
Sr Sr Li 54.7706(13) 2_655 . 5_654 n
Sr Sr Li 54.7706(13) 2_655 . 101_444 n
Sr Sr Li 125.2294(13) 2_655 . 101_454 n
Sr Sr Li 54.7706(13) 2_655 . 105_543 n
Sr Sr Li 125.2294(13) 2_655 . 105_553 n
Sr Sr Nb 125.2294(13) 2_655 . 1_455 n
Sr Sr Nb 54.7706(13) 2_655 . 1_555 n
Sr Sr Nb 125.2294(13) 2_655 . 5_554 n
Sr Sr Nb 54.7706(13) 2_655 . 5_654 n
Sr Sr Nb 54.7706(13) 2_655 . 101_444 n
Sr Sr Nb 125.2294(13) 2_655 . 101_454 n
Sr Sr Nb 54.7706(13) 2_655 . 105_543 n
Sr Sr Nb 125.2294(13) 2_655 . 105_553 n
Sr Sr O1 45.0 2_655 . 1_555 n
Sr Sr O1 135.0 2_655 . 1_565 n
Sr Sr O1 135.0 2_655 . 105_453 n
Sr Sr Sr 90.0 2_665 . 5_554 n
Sr Sr Sr 90.0 2_665 . 5_555 n
Sr Sr Li 125.2294(13) 2_665 . 1_455 n
Sr Sr Li 54.7706(13) 2_665 . 1_555 n
Sr Sr Li 125.2294(13) 2_665 . 5_554 n
Sr Sr Li 54.7706(13) 2_665 . 5_654 n
Sr Sr Li 125.2294(13) 2_665 . 101_444 n
Sr Sr Li 54.7706(13) 2_665 . 101_454 n
Sr Sr Li 125.2294(13) 2_665 . 105_543 n
Sr Sr Li 54.7706(13) 2_665 . 105_553 n
Sr Sr Nb 125.2294(13) 2_665 . 1_455 n
Sr Sr Nb 54.7706(13) 2_665 . 1_555 n
Sr Sr Nb 125.2294(13) 2_665 . 5_554 n
Sr Sr Nb 54.7706(13) 2_665 . 5_654 n
Sr Sr Nb 125.2294(13) 2_665 . 101_444 n
Sr Sr Nb 54.7706(13) 2_665 . 101_454 n
Sr Sr Nb 125.2294(13) 2_665 . 105_543 n
Sr Sr Nb 54.7706(13) 2_665 . 105_553 n
Sr Sr O1 135.0 2_665 . 1_555 n
Sr Sr O1 45.0 2_665 . 1_565 n
Sr Sr O1 135.0 2_665 . 105_453 n
Sr Sr Sr 180.0 5_554 . 5_555 n
Sr Sr Li 125.3342(25) 5_554 . 1_455 n
Sr Sr Li 125.3342(25) 5_554 . 1_555 n
Sr Sr Li 54.6658(25) 5_554 . 5_554 n
Sr Sr Li 54.6658(25) 5_554 . 5_654 n
Sr Sr Li 54.6658(25) 5_554 . 101_444 n
Sr Sr Li 54.6658(25) 5_554 . 101_454 n
Sr Sr Li 125.3342(25) 5_554 . 105_543 n
Sr Sr Li 125.3342(25) 5_554 . 105_553 n
Sr Sr Nb 125.3342(25) 5_554 . 1_455 n
Sr Sr Nb 125.3342(25) 5_554 . 1_555 n
Sr Sr Nb 54.6658(25) 5_554 . 5_554 n
Sr Sr Nb 54.6658(25) 5_554 . 5_654 n
Sr Sr Nb 54.6658(25) 5_554 . 101_444 n
Sr Sr Nb 54.6658(25) 5_554 . 101_454 n
Sr Sr Nb 125.3342(25) 5_554 . 105_543 n
Sr Sr Nb 125.3342(25) 5_554 . 105_553 n
Sr Sr O1 90.0 5_554 . 1_555 n
Sr Sr O1 90.0 5_554 . 1_565 n
Sr Sr O1 90.0 5_554 . 105_453 n
Sr Sr Li 54.6658(25) 5_555 . 1_455 n
Sr Sr Li 54.6658(25) 5_555 . 1_555 n
Sr Sr Li 125.3342(25) 5_555 . 5_554 n
Sr Sr Li 125.3342(25) 5_555 . 5_654 n
Sr Sr Li 125.3342(25) 5_555 . 101_444 n
Sr Sr Li 125.3342(25) 5_555 . 101_454 n
Sr Sr Li 54.6658(25) 5_555 . 105_543 n
Sr Sr Li 54.6658(25) 5_555 . 105_553 n
Sr Sr Nb 54.6658(25) 5_555 . 1_455 n
Sr Sr Nb 54.6658(25) 5_555 . 1_555 n
Sr Sr Nb 125.3342(25) 5_555 . 5_554 n
Sr Sr Nb 125.3342(25) 5_555 . 5_654 n
Sr Sr Nb 125.3342(25) 5_555 . 101_444 n
Sr Sr Nb 125.3342(25) 5_555 . 101_454 n
Sr Sr Nb 54.6658(25) 5_555 . 105_543 n
Sr Sr Nb 54.6658(25) 5_555 . 105_553 n
Sr Sr O1 90.0 5_555 . 1_555 n
Sr Sr O1 90.0 5_555 . 1_565 n
Sr Sr O1 90.0 5_555 . 105_453 n
Li Sr Li 109.331(5) 1_455 . 1_555 n
Li Sr Li 70.669(5) 1_455 . 5_554 n
Li Sr Li 180.0 1_455 . 5_654 n
Li Sr Li 109.5411(25) 1_455 . 101_444 n
Li Sr Li 109.5411(25) 1_455 . 101_454 n
Li Sr Li 70.4589(25) 1_455 . 105_543 n
Li Sr Li 70.4589(25) 1_455 . 105_553 n
Li Sr Nb 0.0 1_455 . 1_455 n
Li Sr Nb 109.331(5) 1_455 . 1_555 n
Li Sr Nb 70.669(5) 1_455 . 5_554 n
Li Sr Nb 180.0 1_455 . 5_654 n
Li Sr Nb 109.5411(25) 1_455 . 101_444 n
Li Sr Nb 109.5411(25) 1_455 . 101_454 n
Li Sr Nb 70.4589(25) 1_455 . 105_543 n
Li Sr Nb 70.4589(25) 1_455 . 105_553 n
Li Sr O1 90.0 1_455 . 1_555 n
Li Sr O1 90.0 1_455 . 1_565 n
Li Sr O1 35.3342(25) 1_455 . 105_453 n
Li Sr Li 180.0 1_555 . 5_554 n
Li Sr Li 70.669(5) 1_555 . 5_654 n
Li Sr Li 109.5411(25) 1_555 . 101_444 n
Li Sr Li 109.5411(25) 1_555 . 101_454 n
Li Sr Li 70.4589(25) 1_555 . 105_543 n
Li Sr Li 70.4589(25) 1_555 . 105_553 n
Li Sr Nb 109.331(5) 1_555 . 1_455 n
Li Sr Nb 0.0 1_555 . 1_555 n
Li Sr Nb 180.0 1_555 . 5_554 n
Li Sr Nb 70.669(5) 1_555 . 5_654 n
Li Sr Nb 109.5411(25) 1_555 . 101_444 n
Li Sr Nb 109.5411(25) 1_555 . 101_454 n
Li Sr Nb 70.4589(25) 1_555 . 105_543 n
Li Sr Nb 70.4589(25) 1_555 . 105_553 n
Li Sr O1 90.0 1_555 . 1_555 n
Li Sr O1 90.0 1_555 . 1_565 n
Li Sr O1 144.6658(25) 1_555 . 105_453 n
Li Sr Li 109.331(5) 5_554 . 5_654 n
Li Sr Li 70.4589(25) 5_554 . 101_444 n
Li Sr Li 70.4589(25) 5_554 . 101_454 n
Li Sr Li 109.5411(25) 5_554 . 105_543 n
Li Sr Li 109.5411(25) 5_554 . 105_553 n
Li Sr Nb 70.669(5) 5_554 . 1_455 n
Li Sr Nb 180.0 5_554 . 1_555 n
Li Sr Nb 0.0 5_554 . 5_554 n
Li Sr Nb 109.331(5) 5_554 . 5_654 n
Li Sr Nb 70.4589(25) 5_554 . 101_444 n
Li Sr Nb 70.4589(25) 5_554 . 101_454 n
Li Sr Nb 109.5411(25) 5_554 . 105_543 n
Li Sr Nb 109.5411(25) 5_554 . 105_553 n
Li Sr O1 90.0 5_554 . 1_555 n
Li Sr O1 90.0 5_554 . 1_565 n
Li Sr O1 35.3342(25) 5_554 . 105_453 n
Li Sr Li 70.4589(25) 5_654 . 101_444 n
Li Sr Li 70.4589(25) 5_654 . 101_454 n
Li Sr Li 109.5411(25) 5_654 . 105_543 n
Li Sr Li 109.5411(25) 5_654 . 105_553 n
Li Sr Nb 180.0 5_654 . 1_455 n
Li Sr Nb 70.669(5) 5_654 . 1_555 n
Li Sr Nb 109.331(5) 5_654 . 5_554 n
Li Sr Nb 0.0 5_654 . 5_654 n
Li Sr Nb 70.4589(25) 5_654 . 101_444 n
Li Sr Nb 70.4589(25) 5_654 . 101_454 n
Li Sr Nb 109.5411(25) 5_654 . 105_543 n
Li Sr Nb 109.5411(25) 5_654 . 105_553 n
Li Sr O1 90.0 5_654 . 1_555 n
Li Sr O1 90.0 5_654 . 1_565 n
Li Sr O1 144.6658(25) 5_654 . 105_453 n
Li Sr Li 109.331(5) 101_444 . 101_454 n
Li Sr Li 70.669(5) 101_444 . 105_543 n
Li Sr Li 180.0 101_444 . 105_553 n
Li Sr Nb 109.5411(25) 101_444 . 1_455 n
Li Sr Nb 109.5411(25) 101_444 . 1_555 n
Li Sr Nb 70.4589(25) 101_444 . 5_554 n
Li Sr Nb 70.4589(25) 101_444 . 5_654 n
Li Sr Nb 0.0 101_444 . 101_444 n
Li Sr Nb 109.331(5) 101_444 . 101_454 n
Li Sr Nb 70.669(5) 101_444 . 105_543 n
Li Sr Nb 180.0 101_444 . 105_553 n
Li Sr O1 35.3342(25) 101_444 . 1_555 n
Li Sr O1 144.6658(25) 101_444 . 1_565 n
Li Sr O1 90.0 101_444 . 105_453 n
Li Sr Li 180.0 101_454 . 105_543 n
Li Sr Li 70.669(5) 101_454 . 105_553 n
Li Sr Nb 109.5411(25) 101_454 . 1_455 n
Li Sr Nb 109.5411(25) 101_454 . 1_555 n
Li Sr Nb 70.4589(25) 101_454 . 5_554 n
Li Sr Nb 70.4589(25) 101_454 . 5_654 n
Li Sr Nb 109.331(5) 101_454 . 101_444 n
Li Sr Nb 0.0 101_454 . 101_454 n
Li Sr Nb 180.0 101_454 . 105_543 n
Li Sr Nb 70.669(5) 101_454 . 105_553 n
Li Sr O1 144.6658(25) 101_454 . 1_555 n
Li Sr O1 35.3342(25) 101_454 . 1_565 n
Li Sr O1 90.0 101_454 . 105_453 n
Li Sr Li 109.331(5) 105_543 . 105_553 n
Li Sr Nb 70.4589(25) 105_543 . 1_455 n
Li Sr Nb 70.4589(25) 105_543 . 1_555 n
Li Sr Nb 109.5411(25) 105_543 . 5_554 n
Li Sr Nb 109.5411(25) 105_543 . 5_654 n
Li Sr Nb 70.669(5) 105_543 . 101_444 n
Li Sr Nb 180.0 105_543 . 101_454 n
Li Sr Nb 0.0 105_543 . 105_543 n
Li Sr Nb 109.331(5) 105_543 . 105_553 n
Li Sr O1 35.3342(25) 105_543 . 1_555 n
Li Sr O1 144.6658(25) 105_543 . 1_565 n
Li Sr O1 90.0 105_543 . 105_453 n
Li Sr Nb 70.4589(25) 105_553 . 1_455 n
Li Sr Nb 70.4589(25) 105_553 . 1_555 n
Li Sr Nb 109.5411(25) 105_553 . 5_554 n
Li Sr Nb 109.5411(25) 105_553 . 5_654 n
Li Sr Nb 180.0 105_553 . 101_444 n
Li Sr Nb 70.669(5) 105_553 . 101_454 n
Li Sr Nb 109.331(5) 105_553 . 105_543 n
Li Sr Nb 0.0 105_553 . 105_553 n
Li Sr O1 144.6658(25) 105_553 . 1_555 n
Li Sr O1 35.3342(25) 105_553 . 1_565 n
Li Sr O1 90.0 105_553 . 105_453 n
Nb Sr Nb 109.331(5) 1_455 . 1_555 n
Nb Sr Nb 70.669(5) 1_455 . 5_554 n
Nb Sr Nb 180.0 1_455 . 5_654 n
Nb Sr Nb 109.5411(25) 1_455 . 101_444 n
Nb Sr Nb 109.5411(25) 1_455 . 101_454 n
Nb Sr Nb 70.4589(25) 1_455 . 105_543 n
Nb Sr Nb 70.4589(25) 1_455 . 105_553 n
Nb Sr O1 90.0 1_455 . 1_555 n
Nb Sr O1 90.0 1_455 . 1_565 n
Nb Sr O1 35.3342(25) 1_455 . 105_453 n
Nb Sr Nb 180.0 1_555 . 5_554 n
Nb Sr Nb 70.669(5) 1_555 . 5_654 n
Nb Sr Nb 109.5411(25) 1_555 . 101_444 n
Nb Sr Nb 109.5411(25) 1_555 . 101_454 n
Nb Sr Nb 70.4589(25) 1_555 . 105_543 n
Nb Sr Nb 70.4589(25) 1_555 . 105_553 n
Nb Sr O1 90.0 1_555 . 1_555 n
Nb Sr O1 90.0 1_555 . 1_565 n
Nb Sr O1 144.6658(25) 1_555 . 105_453 n
Nb Sr Nb 109.331(5) 5_554 . 5_654 n
Nb Sr Nb 70.4589(25) 5_554 . 101_444 n
Nb Sr Nb 70.4589(25) 5_554 . 101_454 n
Nb Sr Nb 109.5411(25) 5_554 . 105_543 n
Nb Sr Nb 109.5411(25) 5_554 . 105_553 n
Nb Sr O1 90.0 5_554 . 1_555 n
Nb Sr O1 90.0 5_554 . 1_565 n
Nb Sr O1 35.3342(25) 5_554 . 105_453 n
Nb Sr Nb 70.4589(25) 5_654 . 101_444 n
Nb Sr Nb 70.4589(25) 5_654 . 101_454 n
Nb Sr Nb 109.5411(25) 5_654 . 105_543 n
Nb Sr Nb 109.5411(25) 5_654 . 105_553 n
Nb Sr O1 90.0 5_654 . 1_555 n
Nb Sr O1 90.0 5_654 . 1_565 n
Nb Sr O1 144.6658(25) 5_654 . 105_453 n
Nb Sr Nb 109.331(5) 101_444 . 101_454 n
Nb Sr Nb 70.669(5) 101_444 . 105_543 n
Nb Sr Nb 180.0 101_444 . 105_553 n
Nb Sr O1 35.3342(25) 101_444 . 1_555 n
Nb Sr O1 144.6658(25) 101_444 . 1_565 n
Nb Sr O1 90.0 101_444 . 105_453 n
Nb Sr Nb 180.0 101_454 . 105_543 n
Nb Sr Nb 70.669(5) 101_454 . 105_553 n
Nb Sr O1 144.6658(25) 101_454 . 1_555 n
Nb Sr O1 35.3342(25) 101_454 . 1_565 n
Nb Sr O1 90.0 101_454 . 105_453 n
Nb Sr Nb 109.331(5) 105_543 . 105_553 n
Nb Sr O1 35.3342(25) 105_543 . 1_555 n
Nb Sr O1 144.6658(25) 105_543 . 1_565 n
Nb Sr O1 90.0 105_543 . 105_453 n
Nb Sr O1 144.6658(25) 105_553 . 1_555 n
Nb Sr O1 35.3342(25) 105_553 . 1_565 n
Nb Sr O1 90.0 105_553 . 105_453 n
O1 Sr O1 180.0 1_555 . 1_565 n
O1 Sr O1 90.0 1_555 . 105_453 n
O1 Sr O1 90.0 1_565 . 105_453 n
Sr Li Sr 109.331(5) 1_555 . 1_655 n
Sr Li Sr 70.4589(25) 1_555 . 2_655 n
Sr Li Sr 70.4589(25) 1_555 . 2_665 n
Sr Li Sr 70.669(5) 1_555 . 5_555 n
Sr Li Sr 180.0 1_555 . 5_655 n
Sr Li Sr 109.5411(25) 1_555 . 6_655 n
Sr Li Sr 109.5411(25) 1_555 . 6_665 n
Sr Li O1 125.3342(25) 1_555 . 101_555 n
Sr Li O1 54.6658(25) 1_555 . 105_553 n
Sr Li N1 125.3342(25) 1_555 . 101_555 n
Sr Li N1 54.6658(25) 1_555 . 105_555 n
Sr Li O2 50.54(5) 1_555 . 5_655 n
Sr Li O2 120.77(5) 1_555 . 6_665 n
Sr Li O2 129.46(5) 1_555 . 7_565 n
Sr Li O2 59.23(5) 1_555 . 8_555 n
Sr Li Sr 70.4589(25) 1_655 . 2_655 n
Sr Li Sr 70.4589(25) 1_655 . 2_665 n
Sr Li Sr 180.0 1_655 . 5_555 n
Sr Li Sr 70.669(5) 1_655 . 5_655 n
Sr Li Sr 109.5411(25) 1_655 . 6_655 n
Sr Li Sr 109.5411(25) 1_655 . 6_665 n
Sr Li O1 125.3342(25) 1_655 . 101_555 n
Sr Li O1 54.6658(25) 1_655 . 105_553 n
Sr Li N1 125.3342(25) 1_655 . 101_555 n
Sr Li N1 54.6658(25) 1_655 . 105_555 n
Sr Li O2 129.46(5) 1_655 . 5_655 n
Sr Li O2 59.23(5) 1_655 . 6_665 n
Sr Li O2 50.54(5) 1_655 . 7_565 n
Sr Li O2 120.77(5) 1_655 . 8_555 n
Sr Li Sr 109.331(5) 2_655 . 2_665 n
Sr Li Sr 109.5411(25) 2_655 . 5_555 n
Sr Li Sr 109.5411(25) 2_655 . 5_655 n
Sr Li Sr 70.669(5) 2_655 . 6_655 n
Sr Li Sr 180.0 2_655 . 6_665 n
Sr Li O1 125.3342(25) 2_655 . 101_555 n
Sr Li O1 54.6658(25) 2_655 . 105_553 n
Sr Li N1 125.3342(25) 2_655 . 101_555 n
Sr Li N1 54.6658(25) 2_655 . 105_555 n
Sr Li O2 59.23(5) 2_655 . 5_655 n
Sr Li O2 50.54(5) 2_655 . 6_665 n
Sr Li O2 120.77(5) 2_655 . 7_565 n
Sr Li O2 129.46(5) 2_655 . 8_555 n
Sr Li Sr 109.5411(25) 2_665 . 5_555 n
Sr Li Sr 109.5411(25) 2_665 . 5_655 n
Sr Li Sr 180.0 2_665 . 6_655 n
Sr Li Sr 70.669(5) 2_665 . 6_665 n
Sr Li O1 125.3342(25) 2_665 . 101_555 n
Sr Li O1 54.6658(25) 2_665 . 105_553 n
Sr Li N1 125.3342(25) 2_665 . 101_555 n
Sr Li N1 54.6658(25) 2_665 . 105_555 n
Sr Li O2 120.77(5) 2_665 . 5_655 n
Sr Li O2 129.46(5) 2_665 . 6_665 n
Sr Li O2 59.23(5) 2_665 . 7_565 n
Sr Li O2 50.54(5) 2_665 . 8_555 n
Sr Li Sr 109.331(5) 5_555 . 5_655 n
Sr Li Sr 70.4589(25) 5_555 . 6_655 n
Sr Li Sr 70.4589(25) 5_555 . 6_665 n
Sr Li O1 54.6658(25) 5_555 . 101_555 n
Sr Li O1 125.3342(25) 5_555 . 105_553 n
Sr Li N1 54.6658(25) 5_555 . 101_555 n
Sr Li N1 125.3342(25) 5_555 . 105_555 n
Sr Li O2 50.54(5) 5_555 . 5_655 n
Sr Li O2 120.77(5) 5_555 . 6_665 n
Sr Li O2 129.46(5) 5_555 . 7_565 n
Sr Li O2 59.23(5) 5_555 . 8_555 n
Sr Li Sr 70.4589(25) 5_655 . 6_655 n
Sr Li Sr 70.4589(25) 5_655 . 6_665 n
Sr Li O1 54.6658(25) 5_655 . 101_555 n
Sr Li O1 125.3342(25) 5_655 . 105_553 n
Sr Li N1 54.6658(25) 5_655 . 101_555 n
Sr Li N1 125.3342(25) 5_655 . 105_555 n
Sr Li O2 129.46(5) 5_655 . 5_655 n
Sr Li O2 59.23(5) 5_655 . 6_665 n
Sr Li O2 50.54(5) 5_655 . 7_565 n
Sr Li O2 120.77(5) 5_655 . 8_555 n
Sr Li Sr 109.331(5) 6_655 . 6_665 n
Sr Li O1 54.6658(25) 6_655 . 101_555 n
Sr Li O1 125.3342(25) 6_655 . 105_553 n
Sr Li N1 54.6658(25) 6_655 . 101_555 n
Sr Li N1 125.3342(25) 6_655 . 105_555 n
Sr Li O2 59.23(5) 6_655 . 5_655 n
Sr Li O2 50.54(5) 6_655 . 6_665 n
Sr Li O2 120.77(5) 6_655 . 7_565 n
Sr Li O2 129.46(5) 6_655 . 8_555 n
Sr Li O1 54.6658(25) 6_665 . 101_555 n
Sr Li O1 125.3342(25) 6_665 . 105_553 n
Sr Li N1 54.6658(25) 6_665 . 101_555 n
Sr Li N1 125.3342(25) 6_665 . 105_555 n
Sr Li O2 120.77(5) 6_665 . 5_655 n
Sr Li O2 129.46(5) 6_665 . 6_665 n
Sr Li O2 59.23(5) 6_665 . 7_565 n
Sr Li O2 50.54(5) 6_665 . 8_555 n
O1 Li O1 180.0 101_555 . 105_553 n
O1 Li N1 0.0 101_555 . 101_555 n
O1 Li N1 180.0 101_555 . 105_555 n
O1 Li O2 90.0 101_555 . 5_655 n
O1 Li O2 90.0 101_555 . 6_665 n
O1 Li O2 90.0 101_555 . 7_565 n
O1 Li O2 90.0 101_555 . 8_555 n
O1 Li N1 180.0 105_555 . 101_555 n
O1 Li N1 0.0 105_555 . 105_555 n
O1 Li O2 90.0 105_555 . 5_655 n
O1 Li O2 90.0 105_555 . 6_665 n
O1 Li O2 90.0 105_555 . 7_565 n
O1 Li O2 90.0 105_555 . 8_555 n
N1 Li N1 180.0 101_555 . 105_555 n
N1 Li O2 90.0 101_555 . 5_655 n
N1 Li O2 90.0 101_555 . 6_665 n
N1 Li O2 90.0 101_555 . 7_565 n
N1 Li O2 90.0 101_555 . 8_555 n
N1 Li O2 90.0 105_555 . 5_655 n
N1 Li O2 90.0 105_555 . 6_665 n
N1 Li O2 90.0 105_555 . 7_565 n
N1 Li O2 90.0 105_555 . 8_555 n
O2 Li O2 90.0 5_655 . 6_665 n
O2 Li O2 180.0 5_655 . 7_565 n
O2 Li O2 90.0 5_655 . 8_555 n
O2 Li O2 90.0 6_665 . 7_565 n
O2 Li O2 180.0 6_665 . 8_555 n
O2 Li O2 90.0 7_565 . 8_555 n
Sr Nb Sr 109.331(5) 1_555 . 1_655 n
Sr Nb Sr 70.4589(25) 1_555 . 2_655 n
Sr Nb Sr 70.4589(25) 1_555 . 2_665 n
Sr Nb Sr 70.669(5) 1_555 . 5_555 n
Sr Nb Sr 180.0 1_555 . 5_655 n
Sr Nb Sr 109.5411(25) 1_555 . 6_655 n
Sr Nb Sr 109.5411(25) 1_555 . 6_665 n
Sr Nb O1 125.3342(25) 1_555 . 101_555 n
Sr Nb O1 54.6658(25) 1_555 . 105_553 n
Sr Nb N1 125.3342(25) 1_555 . 101_555 n
Sr Nb N1 54.6658(25) 1_555 . 105_555 n
Sr Nb O2 50.54(5) 1_555 . 5_655 n
Sr Nb O2 120.77(5) 1_555 . 6_665 n
Sr Nb O2 129.46(5) 1_555 . 7_565 n
Sr Nb O2 59.23(5) 1_555 . 8_555 n
Sr Nb Sr 70.4589(25) 1_655 . 2_655 n
Sr Nb Sr 70.4589(25) 1_655 . 2_665 n
Sr Nb Sr 180.0 1_655 . 5_555 n
Sr Nb Sr 70.669(5) 1_655 . 5_655 n
Sr Nb Sr 109.5411(25) 1_655 . 6_655 n
Sr Nb Sr 109.5411(25) 1_655 . 6_665 n
Sr Nb O1 125.3342(25) 1_655 . 101_555 n
Sr Nb O1 54.6658(25) 1_655 . 105_553 n
Sr Nb N1 125.3342(25) 1_655 . 101_555 n
Sr Nb N1 54.6658(25) 1_655 . 105_555 n
Sr Nb O2 129.46(5) 1_655 . 5_655 n
Sr Nb O2 59.23(5) 1_655 . 6_665 n
Sr Nb O2 50.54(5) 1_655 . 7_565 n
Sr Nb O2 120.77(5) 1_655 . 8_555 n
Sr Nb Sr 109.331(5) 2_655 . 2_665 n
Sr Nb Sr 109.5411(25) 2_655 . 5_555 n
Sr Nb Sr 109.5411(25) 2_655 . 5_655 n
Sr Nb Sr 70.669(5) 2_655 . 6_655 n
Sr Nb Sr 180.0 2_655 . 6_665 n
Sr Nb O1 125.3342(25) 2_655 . 101_555 n
Sr Nb O1 54.6658(25) 2_655 . 105_553 n
Sr Nb N1 125.3342(25) 2_655 . 101_555 n
Sr Nb N1 54.6658(25) 2_655 . 105_555 n
Sr Nb O2 59.23(5) 2_655 . 5_655 n
Sr Nb O2 50.54(5) 2_655 . 6_665 n
Sr Nb O2 120.77(5) 2_655 . 7_565 n
Sr Nb O2 129.46(5) 2_655 . 8_555 n
Sr Nb Sr 109.5411(25) 2_665 . 5_555 n
Sr Nb Sr 109.5411(25) 2_665 . 5_655 n
Sr Nb Sr 180.0 2_665 . 6_655 n
Sr Nb Sr 70.669(5) 2_665 . 6_665 n
Sr Nb O1 125.3342(25) 2_665 . 101_555 n
Sr Nb O1 54.6658(25) 2_665 . 105_553 n
Sr Nb N1 125.3342(25) 2_665 . 101_555 n
Sr Nb N1 54.6658(25) 2_665 . 105_555 n
Sr Nb O2 120.77(5) 2_665 . 5_655 n
Sr Nb O2 129.46(5) 2_665 . 6_665 n
Sr Nb O2 59.23(5) 2_665 . 7_565 n
Sr Nb O2 50.54(5) 2_665 . 8_555 n
Sr Nb Sr 109.331(5) 5_555 . 5_655 n
Sr Nb Sr 70.4589(25) 5_555 . 6_655 n
Sr Nb Sr 70.4589(25) 5_555 . 6_665 n
Sr Nb O1 54.6658(25) 5_555 . 101_555 n
Sr Nb O1 125.3342(25) 5_555 . 105_553 n
Sr Nb N1 54.6658(25) 5_555 . 101_555 n
Sr Nb N1 125.3342(25) 5_555 . 105_555 n
Sr Nb O2 50.54(5) 5_555 . 5_655 n
Sr Nb O2 120.77(5) 5_555 . 6_665 n
Sr Nb O2 129.46(5) 5_555 . 7_565 n
Sr Nb O2 59.23(5) 5_555 . 8_555 n
Sr Nb Sr 70.4589(25) 5_655 . 6_655 n
Sr Nb Sr 70.4589(25) 5_655 . 6_665 n
Sr Nb O1 54.6658(25) 5_655 . 101_555 n
Sr Nb O1 125.3342(25) 5_655 . 105_553 n
Sr Nb N1 54.6658(25) 5_655 . 101_555 n
Sr Nb N1 125.3342(25) 5_655 . 105_555 n
Sr Nb O2 129.46(5) 5_655 . 5_655 n
Sr Nb O2 59.23(5) 5_655 . 6_665 n
Sr Nb O2 50.54(5) 5_655 . 7_565 n
Sr Nb O2 120.77(5) 5_655 . 8_555 n
Sr Nb Sr 109.331(5) 6_655 . 6_665 n
Sr Nb O1 54.6658(25) 6_655 . 101_555 n
Sr Nb O1 125.3342(25) 6_655 . 105_553 n
Sr Nb N1 54.6658(25) 6_655 . 101_555 n
Sr Nb N1 125.3342(25) 6_655 . 105_555 n
Sr Nb O2 59.23(5) 6_655 . 5_655 n
Sr Nb O2 50.54(5) 6_655 . 6_665 n
Sr Nb O2 120.77(5) 6_655 . 7_565 n
Sr Nb O2 129.46(5) 6_655 . 8_555 n
Sr Nb O1 54.6658(25) 6_665 . 101_555 n
Sr Nb O1 125.3342(25) 6_665 . 105_553 n
Sr Nb N1 54.6658(25) 6_665 . 101_555 n
Sr Nb N1 125.3342(25) 6_665 . 105_555 n
Sr Nb O2 120.77(5) 6_665 . 5_655 n
Sr Nb O2 129.46(5) 6_665 . 6_665 n
Sr Nb O2 59.23(5) 6_665 . 7_565 n
Sr Nb O2 50.54(5) 6_665 . 8_555 n
O1 Nb O1 180.0 101_555 . 105_553 n
O1 Nb N1 0.0 101_555 . 101_555 n
O1 Nb N1 180.0 101_555 . 105_555 n
O1 Nb O2 90.0 101_555 . 5_655 n
O1 Nb O2 90.0 101_555 . 6_665 n
O1 Nb O2 90.0 101_555 . 7_565 n
O1 Nb O2 90.0 101_555 . 8_555 n
O1 Nb N1 180.0 105_555 . 101_555 n
O1 Nb N1 0.0 105_555 . 105_555 n
O1 Nb O2 90.0 105_555 . 5_655 n
O1 Nb O2 90.0 105_555 . 6_665 n
O1 Nb O2 90.0 105_555 . 7_565 n
O1 Nb O2 90.0 105_555 . 8_555 n
N1 Nb N1 180.0 101_555 . 105_555 n
N1 Nb O2 90.0 101_555 . 5_655 n
N1 Nb O2 90.0 101_555 . 6_665 n
N1 Nb O2 90.0 101_555 . 7_565 n
N1 Nb O2 90.0 101_555 . 8_555 n
N1 Nb O2 90.0 105_555 . 5_655 n
N1 Nb O2 90.0 105_555 . 6_665 n
N1 Nb O2 90.0 105_555 . 7_565 n
N1 Nb O2 90.0 105_555 . 8_555 n
O2 Nb O2 90.0 5_655 . 6_665 n
O2 Nb O2 180.0 5_655 . 7_565 n
O2 Nb O2 90.0 5_655 . 8_555 n
O2 Nb O2 90.0 6_665 . 7_565 n
O2 Nb O2 180.0 6_665 . 8_555 n
O2 Nb O2 90.0 7_565 . 8_555 n
Sr O1 Sr 180.0 1_545 . 1_555 n
Sr O1 Sr 90.0 1_545 . 2_555 n
Sr O1 Sr 90.0 1_545 . 2_655 n
Sr O1 Li 90.0 1_545 . 101_444 n
Sr O1 Li 90.0 1_545 . 105_543 n
Sr O1 Nb 90.0 1_545 . 101_444 n
Sr O1 Nb 90.0 1_545 . 105_543 n
Sr O1 Sr 90.0 1_555 . 2_555 n
Sr O1 Sr 90.0 1_555 . 2_655 n
Sr O1 Li 90.0 1_555 . 101_444 n
Sr O1 Li 90.0 1_555 . 105_543 n
Sr O1 Nb 90.0 1_555 . 101_444 n
Sr O1 Nb 90.0 1_555 . 105_543 n
Sr O1 Sr 180.0 2_555 . 2_655 n
Sr O1 Li 90.0 2_555 . 101_444 n
Sr O1 Li 90.0 2_555 . 105_543 n
Sr O1 Nb 90.0 2_555 . 101_444 n
Sr O1 Nb 90.0 2_555 . 105_543 n
Sr O1 Li 90.0 2_655 . 101_444 n
Sr O1 Li 90.0 2_655 . 105_543 n
Sr O1 Nb 90.0 2_655 . 101_444 n
Sr O1 Nb 90.0 2_655 . 105_543 n
Li O1 Li 180.0 101_444 . 105_543 n
Li O1 Nb 0.0 101_444 . 101_444 n
Li O1 Nb 180.0 101_444 . 105_543 n
Li O1 Nb 180.0 105_543 . 101_444 n
Li O1 Nb 0.0 105_543 . 105_543 n
Nb O1 Nb 180.0 101_444 . 105_543 n
Sr N1 Sr 180.0 1_545 . 1_555 n
Sr N1 Sr 90.0 1_545 . 2_555 n
Sr N1 Sr 90.0 1_545 . 2_655 n
Sr N1 Li 90.0 1_545 . 101_444 n
Sr N1 Li 90.0 1_545 . 105_543 n
Sr N1 Nb 90.0 1_545 . 101_444 n
Sr N1 Nb 90.0 1_545 . 105_543 n
Sr N1 Sr 90.0 1_555 . 2_555 n
Sr N1 Sr 90.0 1_555 . 2_655 n
Sr N1 Li 90.0 1_555 . 101_444 n
Sr N1 Li 90.0 1_555 . 105_543 n
Sr N1 Nb 90.0 1_555 . 101_444 n
Sr N1 Nb 90.0 1_555 . 105_543 n
Sr N1 Sr 180.0 2_555 . 2_655 n
Sr N1 Li 90.0 2_555 . 101_444 n
Sr N1 Li 90.0 2_555 . 105_543 n
Sr N1 Nb 90.0 2_555 . 101_444 n
Sr N1 Nb 90.0 2_555 . 105_543 n
Sr N1 Li 90.0 2_655 . 101_444 n
Sr N1 Li 90.0 2_655 . 105_543 n
Sr N1 Nb 90.0 2_655 . 101_444 n
Sr N1 Nb 90.0 2_655 . 105_543 n
Li N1 Li 180.0 101_444 . 105_543 n
Li N1 Nb 0.0 101_444 . 101_444 n
Li N1 Nb 180.0 101_444 . 105_543 n
Li N1 Nb 180.0 105_543 . 101_444 n
Li N1 Nb 0.0 105_543 . 105_543 n
Nb N1 Nb 180.0 101_444 . 105_543 n
Sr O2 Sr 89.518(10) 1_655 . 2_655 n
Sr O2 Sr 96.69(8) 1_655 . 5_654 n
Sr O2 Sr 173.79(8) 1_655 . 6_654 n
Sr O2 Li 94.10(5) 1_655 . 5_654 n
Sr O2 Li 94.10(5) 1_655 . 101_544 n
Sr O2 Nb 94.10(5) 1_655 . 5_654 n
Sr O2 Nb 94.10(5) 1_655 . 101_544 n
Sr O2 Sr 173.79(8) 2_655 . 5_654 n
Sr O2 Sr 84.28(7) 2_655 . 6_654 n
Sr O2 Li 85.43(6) 2_655 . 5_654 n
Sr O2 Li 85.43(6) 2_655 . 101_544 n
Sr O2 Nb 85.43(6) 2_655 . 5_654 n
Sr O2 Nb 85.43(6) 2_655 . 101_544 n
Sr O2 Sr 89.518(10) 5_654 . 6_654 n
Sr O2 Li 94.10(5) 5_654 . 5_654 n
Sr O2 Li 94.10(5) 5_654 . 101_544 n
Sr O2 Nb 94.10(5) 5_654 . 5_654 n
Sr O2 Nb 94.10(5) 5_654 . 101_544 n
Sr O2 Li 85.43(6) 6_654 . 5_654 n
Sr O2 Li 85.43(6) 6_654 . 101_544 n
Sr O2 Nb 85.43(6) 6_654 . 5_654 n
Sr O2 Nb 85.43(6) 6_654 . 101_544 n
Li O2 Li 167.66(15) 5_654 . 101_544 n
Li O2 Nb 0.0 5_654 . 5_654 n
Li O2 Nb 167.66(15) 5_654 . 101_544 n
Li O2 Nb 167.66(15) 101_544 . 5_654 n
Li O2 Nb 0.0 101_544 . 101_544 n
Nb O2 Nb 167.66(15) 5_654 . 101_544 n

loop_
_geom_bond_atom_site_label_1
_geom_bond_atom_site_label_2
_geom_bond_distance
_geom_bond_site_symmetry_1
_geom_bond_site_symmetry_2
_geom_bond_publ_flag
Sr Sr 4.01435(18) . 2_555 n
Sr Sr 4.01435(18) . 2_565 n
Sr Sr 4.01435(18) . 2_655 n
Sr Sr 4.01435(18) . 2_665 n
Sr Sr 4.02475(33) . 5_554 n
Sr Sr 4.02475(33) . 5_555 n
Sr Li 3.47953(14) . 1_455 n
Sr Li 3.47954(14) . 1_555 n
Sr Li 3.47954(14) . 5_554 n
Sr Li 3.47953(14) . 5_654 n
Sr Li 3.47954(14) . 101_444 n
Sr Li 3.47953(14) . 101_454 n
Sr Li 3.47953(14) . 105_545 n
Sr Li 3.47954(14) . 105_555 n
Sr Nb 3.47953(14) . 1_455 n
Sr Nb 3.47954(14) . 1_555 n
Sr Nb 3.47954(14) . 5_554 n
Sr Nb 3.47953(14) . 5_654 n
Sr Nb 3.47954(14) . 101_444 n
Sr Nb 3.47953(14) . 101_454 n
Sr Nb 3.47953(14) . 105_545 n
Sr Nb 3.47954(14) . 105_555 n
Sr O1 2.83858(13) . 1_555 n
Sr O1 2.83858(13) . 1_565 n
Sr O1 2.83858(13) . 105_455 n
Sr O1 2.83858(13) . 105_555 n
Sr N1 2.83858(13) . 1_555 n
Sr N1 2.83858(13) . 1_565 n
Sr N1 2.83858(13) . 105_455 n
Sr N1 2.83858(13) . 105_555 n
Sr O2 2.6934(18) . 1_455 n
Sr O2 2.9994(20) . 2_555 n
Sr O2 2.6934(18) . 3_665 n
Sr O2 2.9994(20) . 4_565 n
Sr O2 2.6934(18) . 5_655 n
Sr O2 2.9994(20) . 6_565 n
Sr O2 2.6934(18) . 7_465 n
Sr O2 2.9994(20) . 8_555 n
Li Sr 3.47954(14) . 1_555 n
Li Sr 3.47953(14) . 1_655 n
Li Sr 3.47954(14) . 2_655 n
Li Sr 3.47953(14) . 2_665 n
Li Sr 3.47953(14) . 5_555 n
Li Sr 3.47954(14) . 5_655 n
Li Sr 3.47953(14) . 6_655 n
Li Sr 3.47954(14) . 6_665 n
Li O1 2.01237(16) . 101_555 n
Li O1 2.01237(16) . 105_555 n
Li N1 2.01237(16) . 101_555 n
Li N1 2.01237(16) . 105_555 n
Li O2 2.01886(30) . 5_655 n
Li O2 2.01886(30) . 6_665 n
Li O2 2.01886(30) . 7_565 n
Li O2 2.01886(30) . 8_555 n
Nb Sr 3.47954(14) . 1_555 n
Nb Sr 3.47953(14) . 1_655 n
Nb Sr 3.47954(14) . 2_655 n
Nb Sr 3.47953(14) . 2_665 n
Nb Sr 3.47953(14) . 5_555 n
Nb Sr 3.47954(14) . 5_655 n
Nb Sr 3.47953(14) . 6_655 n
Nb Sr 3.47954(14) . 6_665 n
Nb O1 2.01237(16) . 101_555 n
Nb O1 2.01237(16) . 105_555 n
Nb N1 2.01237(16) . 101_555 n
Nb N1 2.01237(16) . 105_555 n
Nb O2 2.01886(30) . 5_655 n
Nb O2 2.01886(30) . 6_665 n
Nb O2 2.01886(30) . 7_565 n
Nb O2 2.01886(30) . 8_555 n
O1 Sr 2.83858(13) . 1_545 n
O1 Sr 2.83858(13) . 1_555 n
O1 Sr 2.83858(13) . 2_555 n
O1 Sr 2.83858(13) . 2_655 n
O1 Li 2.01237(16) . 101_444 n
O1 Li 2.01237(16) . 105_545 n
O1 Nb 2.01237(16) . 101_444 n
O1 Nb 2.01237(16) . 105_545 n
N1 Sr 2.83858(13) . 1_545 n
N1 Sr 2.83858(13) . 1_555 n
N1 Sr 2.83858(13) . 2_555 n
N1 Sr 2.83858(13) . 2_655 n
N1 Li 2.01237(16) . 101_444 n
N1 Li 2.01237(16) . 105_545 n
N1 Nb 2.01237(16) . 101_444 n
N1 Nb 2.01237(16) . 105_545 n
O2 Sr 2.6934(18) . 1_655 n
O2 Sr 2.9994(20) . 2_655 n
O2 Sr 2.6934(18) . 5_654 n
O2 Sr 2.9994(20) . 6_654 n
O2 Li 2.01886(30) . 5_654 n
O2 Li 2.01887(30) . 101_544 n
O2 Nb 2.01886(30) . 5_654 n
O2 Nb 2.01887(30) . 101_544 n
